data_4126594
loop_
_publ_author_name
'Petermayer, Christian'
'Thumser, Stefan'
'Kink, Florian'
'Mayer, Peter'
'Dube, Henry'

_publ_section_title
;
 Hemiindigo - Highly Bistable Photoswitching at the Biooptical Window.
;
_journal_name_full 'Journal of the American Chemical Society'
_journal_paper_doi 10.1021/jacs.7b07531
_journal_year 2017
_chemical_formula_moiety 'C17 H16 N2 O'
_chemical_formula_sum 'C17 H16 N2 O'
_chemical_formula_weight 264.32
_chemical_name_common cp142
_space_group_crystal_system orthorhombic
_space_group_IT_number 61
_space_group_name_Hall '-P 2ac 2ab'
_space_group_name_H-M_alt 'P b c a'
_symmetry_space_group_name_Hall '-P 2ac 2ab'
_symmetry_space_group_name_H-M 'P b c a'
_atom_sites_solution_hydrogens mixed
_audit_block_code C17H16N2O_uv446_carell
_audit_creation_method 'APEX3 v2015.9-RC7'
_audit_update_record 16-Aug-16
_cell_angle_alpha 90
_cell_angle_beta 90
_cell_angle_gamma 90
_cell_formula_units_Z 8
_cell_length_a 9.3504(13)
_cell_length_b 11.1993(17)
_cell_length_c 25.696(4)
_cell_measurement_reflns_used 9266
_cell_measurement_temperature 100.(2)
_cell_measurement_theta_max 28.2569
_cell_measurement_theta_min 2.6942
_cell_volume 2690.8(7)
_computing_cell_refinement 'SAINT V8.35A (Bruker AXS Inc., 2015)'
_computing_data_collection 'SAINT V8.35A (Bruker AXS Inc., 2015)'
_computing_data_reduction 'SAINT V8.35A (Bruker AXS Inc., 2015)'
_computing_molecular_graphics 'shelXle (C.B. Huebschle, rev 740)'
_computing_structure_refinement 'SHELXL-2014/7 (Sheldrick, 2014)'
_computing_structure_solution 'XT, VERSION 2014/4'
_diffrn_ambient_temperature 100.(2)
_diffrn_detector_area_resol_mean 7.4074
_diffrn_measured_fraction_theta_full 0.997
_diffrn_measured_fraction_theta_max 0.998
_diffrn_measurement_device 'fixed-chi three-circle diffractometer'
_diffrn_measurement_device_type 'Bruker D8 Venture TXS'
_diffrn_measurement_method 'mix of phi and omega scans'
_diffrn_radiation_monochromator 'focusing mirrors'
_diffrn_radiation_type MoK\a
_diffrn_radiation_wavelength 0.71073
_diffrn_reflns_av_R_equivalents 0.0464
_diffrn_reflns_av_unetI/netI 0.0202
_diffrn_reflns_Laue_measured_fraction_full 0.997
_diffrn_reflns_Laue_measured_fraction_max 0.998
_diffrn_reflns_limit_h_max 12
_diffrn_reflns_limit_h_min -12
_diffrn_reflns_limit_k_max 14
_diffrn_reflns_limit_k_min -14
_diffrn_reflns_limit_l_max 34
_diffrn_reflns_limit_l_min -34
_diffrn_reflns_number 43893
_diffrn_reflns_point_group_measured_fraction_full 0.997
_diffrn_reflns_point_group_measured_fraction_max 0.998
_diffrn_reflns_theta_full 25.242
_diffrn_reflns_theta_max 28.282
_diffrn_reflns_theta_min 3.171
_diffrn_source 'rotating anode (TXS)'
_diffrn_source_current 50
_diffrn_source_power 2.5
_diffrn_source_type 'Bruker TXS'
_diffrn_source_voltage 50
_exptl_absorpt_coefficient_mu 0.082
_exptl_absorpt_correction_T_max 0.9705
_exptl_absorpt_correction_T_min 0.9257
_exptl_absorpt_correction_type multi-scan
_exptl_absorpt_process_details
;
SADABS-2014/5 - Bruker AXS area detector scaling and absorption correction
;
_exptl_crystal_colour red
_exptl_crystal_density_diffrn 1.305
_exptl_crystal_density_method 'not measured'
_exptl_crystal_description block
_exptl_crystal_F_000 1120
_exptl_crystal_size_max 0.100
_exptl_crystal_size_mid 0.060
_exptl_crystal_size_min 0.040
_refine_diff_density_max 0.347
_refine_diff_density_min -0.208
_refine_diff_density_rms 0.046
_refine_ls_extinction_method none
_refine_ls_goodness_of_fit_ref 1.106
_refine_ls_hydrogen_treatment mixed
_refine_ls_matrix_type full
_refine_ls_number_parameters 187
_refine_ls_number_reflns 3336
_refine_ls_number_restraints 0
_refine_ls_restrained_S_all 1.106
_refine_ls_R_factor_all 0.0516
_refine_ls_R_factor_gt 0.0397
_refine_ls_shift/su_max 0.001
_refine_ls_shift/su_mean 0.000
_refine_ls_structure_factor_coef Fsqd
_refine_ls_weighting_details 'w=1/[\s^2^(Fo^2^)+(0.0395P)^2^+1.5460P] where P=(Fo^2^+2Fc^2^)/3'
_refine_ls_weighting_scheme calc
_refine_ls_wR_factor_gt 0.0969
_refine_ls_wR_factor_ref 0.1065
_reflns_Friedel_coverage 0.000
_reflns_number_gt 2774
_reflns_number_total 3336
_reflns_threshold_expression 'I > 2\s(I)'
_cod_data_source_file ja7b07531_si_002.cif
_cod_data_source_block uv446
_cod_depositor_comments
;
The following automatic conversions were performed:

'_exptl_absorpt_correction_type' value 'Multi-Scan' changed to
'multi-scan' according to
/home/data/users/saulius/crontab/automatic-downloads/rss-feeds/ACS/lib/dictionaries/cif_core.dic
dictionary named 'cif_core.dic' version 2.4.2 from 2011-04-26.

Automatic conversion script
Id: cif_fix_values 4973 2017-02-22 13:04:09Z antanas 
;
_cod_database_code 4126594
_shelx_estimated_absorpt_t_min 0.992
_shelx_estimated_absorpt_t_max 0.997
_shelx_space_group_comment
;
The symmetry employed for this shelxl refinement is uniquely defined
by the following loop, which should always be used as a source of
symmetry information in preference to the above space-group names.
They are only intended as comments.
;

loop_
_space_group_symop_operation_xyz
'x, y, z'
'-x+1/2, -y, z+1/2'
'-x, y+1/2, -z+1/2'
'x+1/2, -y+1/2, -z'
'-x, -y, -z'
'x-1/2, y, -z-1/2'
'x, -y-1/2, z-1/2'
'-x-1/2, y-1/2, z'

loop_
_atom_site_label
_atom_site_type_symbol
_atom_site_fract_x
_atom_site_fract_y
_atom_site_fract_z
_atom_site_U_iso_or_equiv
_atom_site_adp_type
_atom_site_occupancy
_atom_site_site_symmetry_order
_atom_site_calc_flag
_atom_site_refinement_flags_posn
_atom_site_refinement_flags_adp
O1 O 0.59239(10) 0.02437(8) 0.37301(3) 0.0196(2) Uani 1 1 d . .
N1 N 0.80513(12) 0.28427(9) 0.37079(4) 0.0180(2) Uani 1 1 d . .
H1 H 0.8266(19) 0.3611(16) 0.3776(7) 0.034(5) Uiso 1 1 d . .
N2 N 0.67176(13) 0.56047(10) 0.60714(4) 0.0226(3) Uani 1 1 d . .
C1 C 0.84294(13) 0.23033(11) 0.32450(5) 0.0178(3) Uani 1 1 d . .
C2 C 0.93884(14) 0.27069(12) 0.28678(5) 0.0218(3) Uani 1 1 d . .
H2 H 0.9901 0.3433 0.2911 0.026 Uiso 1 1 calc R U
C3 C 0.95619(15) 0.20063(12) 0.24281(5) 0.0246(3) Uani 1 1 d . .
H3 H 1.0202 0.2267 0.2165 0.030 Uiso 1 1 calc R U
C4 C 0.88265(15) 0.09236(12) 0.23571(5) 0.0242(3) Uani 1 1 d . .
H4 H 0.8972 0.0468 0.2050 0.029 Uiso 1 1 calc R U
C5 C 0.78919(14) 0.05236(11) 0.27351(5) 0.0206(3) Uani 1 1 d . .
H5 H 0.7394 -0.0209 0.2693 0.025 Uiso 1 1 calc R U
C6 C 0.76936(13) 0.12208(11) 0.31814(5) 0.0174(2) Uani 1 1 d . .
C7 C 0.67452(13) 0.10854(11) 0.36279(5) 0.0166(2) Uani 1 1 d . .
C8 C 0.69774(13) 0.21682(10) 0.39487(5) 0.0163(2) Uani 1 1 d . .
C9 C 0.62329(13) 0.23749(11) 0.43931(5) 0.0166(2) Uani 1 1 d . .
H9 H 0.5486 0.1818 0.4455 0.020 Uiso 1 1 calc R U
C10 C 0.63635(13) 0.32796(11) 0.47874(5) 0.0159(2) Uani 1 1 d . .
C11 C 0.53355(13) 0.33070(11) 0.51871(5) 0.0175(2) Uani 1 1 d . .
H11 H 0.4544 0.2776 0.5168 0.021 Uiso 1 1 calc R U
C12 C 0.54303(13) 0.40719(11) 0.56050(5) 0.0177(3) Uani 1 1 d . .
H12 H 0.4710 0.4059 0.5866 0.021 Uiso 1 1 calc R U
C13 C 0.65861(13) 0.48753(11) 0.56499(5) 0.0172(2) Uani 1 1 d . .
C14 C 0.76048(13) 0.48859(11) 0.52411(5) 0.0180(3) Uani 1 1 d . .
H14 H 0.8378 0.5435 0.5254 0.022 Uiso 1 1 calc R U
C15 C 0.74943(13) 0.41142(11) 0.48257(5) 0.0171(2) Uani 1 1 d . .
H15 H 0.8195 0.4143 0.4558 0.020 Uiso 1 1 calc R U
C16 C 0.57438(15) 0.54953(12) 0.65075(5) 0.0225(3) Uani 1 1 d . .
H16A H 0.6089 0.5985 0.6797 0.034 Uiso 1 1 calc R U
H16B H 0.5693 0.4658 0.6617 0.034 Uiso 1 1 calc R U
H16C H 0.4790 0.5769 0.6403 0.034 Uiso 1 1 calc R U
C17 C 0.77412(16) 0.65813(13) 0.60702(6) 0.0275(3) Uani 1 1 d . .
H17A H 0.7614 0.7064 0.6385 0.041 Uiso 1 1 calc R U
H17B H 0.7585 0.7081 0.5762 0.041 Uiso 1 1 calc R U
H17C H 0.8715 0.6258 0.6062 0.041 Uiso 1 1 calc R U

loop_
_atom_site_aniso_label
_atom_site_aniso_U_11
_atom_site_aniso_U_22
_atom_site_aniso_U_33
_atom_site_aniso_U_23
_atom_site_aniso_U_13
_atom_site_aniso_U_12
O1 0.0218(4) 0.0153(4) 0.0217(4) 0.0002(3) -0.0017(4) -0.0014(3)
N1 0.0213(5) 0.0137(5) 0.0192(5) -0.0017(4) 0.0027(4) 0.0002(4)
N2 0.0275(6) 0.0209(5) 0.0194(5) -0.0047(4) 0.0063(5) -0.0068(5)
C1 0.0193(6) 0.0155(6) 0.0185(6) 0.0004(4) -0.0011(5) 0.0053(5)
C2 0.0219(6) 0.0179(6) 0.0257(7) 0.0027(5) 0.0033(5) 0.0030(5)
C3 0.0270(7) 0.0230(6) 0.0238(7) 0.0053(5) 0.0070(5) 0.0083(5)
C4 0.0307(7) 0.0229(6) 0.0192(6) -0.0015(5) 0.0026(5) 0.0093(6)
C5 0.0242(6) 0.0177(6) 0.0200(6) -0.0017(5) -0.0022(5) 0.0048(5)
C6 0.0185(6) 0.0158(5) 0.0180(6) 0.0007(4) -0.0019(5) 0.0040(5)
C7 0.0189(6) 0.0140(5) 0.0169(6) 0.0005(4) -0.0034(4) 0.0040(5)
C8 0.0176(5) 0.0134(5) 0.0179(6) 0.0010(4) -0.0028(5) 0.0013(4)
C9 0.0181(5) 0.0138(5) 0.0179(6) 0.0020(4) -0.0020(5) 0.0010(4)
C10 0.0175(5) 0.0142(5) 0.0160(5) 0.0016(4) -0.0004(4) 0.0027(5)
C11 0.0174(5) 0.0150(6) 0.0199(6) 0.0018(5) 0.0008(5) -0.0016(5)
C12 0.0178(6) 0.0172(6) 0.0180(6) 0.0015(4) 0.0042(5) 0.0005(5)
C13 0.0197(6) 0.0149(6) 0.0170(6) 0.0004(4) 0.0011(5) 0.0010(5)
C14 0.0170(5) 0.0177(6) 0.0194(6) 0.0006(5) 0.0012(5) -0.0015(5)
C15 0.0172(5) 0.0172(6) 0.0169(5) 0.0014(4) 0.0022(5) 0.0019(5)
C16 0.0274(7) 0.0218(6) 0.0182(6) -0.0021(5) 0.0053(5) -0.0002(5)
C17 0.0299(7) 0.0269(7) 0.0258(7) -0.0081(6) 0.0038(6) -0.0103(6)

loop_
_atom_type_symbol
_atom_type_description
_atom_type_scat_dispersion_real
_atom_type_scat_dispersion_imag
_atom_type_scat_source
C C 0.0033 0.0016 'International Tables Vol C Tables 4.2.6.8 and 6.1.1.4'
H H 0.0000 0.0000 'International Tables Vol C Tables 4.2.6.8 and 6.1.1.4'
N N 0.0061 0.0033 'International Tables Vol C Tables 4.2.6.8 and 6.1.1.4'
O O 0.0106 0.0060 'International Tables Vol C Tables 4.2.6.8 and 6.1.1.4'

loop_
_geom_angle_atom_site_label_1
_geom_angle_atom_site_label_2
_geom_angle_atom_site_label_3
_geom_angle
C1 N1 C8 109.17(10)
C1 N1 H1 122.0(11)
C8 N1 H1 126.0(11)
C13 N2 C16 120.50(11)
C13 N2 C17 120.60(11)
C16 N2 C17 118.62(11)
N1 C1 C2 128.41(12)
N1 C1 C6 110.67(11)
C2 C1 C6 120.92(12)
C3 C2 C1 117.27(12)
C3 C2 H2 121.4
C1 C2 H2 121.4
C2 C3 C4 122.50(12)
C2 C3 H3 118.8
C4 C3 H3 118.8
C5 C4 C3 119.86(12)
C5 C4 H4 120.1
C3 C4 H4 120.1
C4 C5 C6 118.62(12)
C4 C5 H5 120.7
C6 C5 H5 120.7
C5 C6 C1 120.82(12)
C5 C6 C7 131.86(12)
C1 C6 C7 107.24(11)
O1 C7 C6 128.35(11)
O1 C7 C8 126.36(11)
C6 C7 C8 105.27(10)
C9 C8 N1 130.35(11)
C9 C8 C7 122.16(11)
N1 C8 C7 107.49(10)
C8 C9 C10 132.02(12)
C8 C9 H9 114.0
C10 C9 H9 114.0
C11 C10 C15 116.44(11)
C11 C10 C9 118.14(11)
C15 C10 C9 125.31(11)
C12 C11 C10 122.62(11)
C12 C11 H11 118.7
C10 C11 H11 118.7
C11 C12 C13 120.66(11)
C11 C12 H12 119.7
C13 C12 H12 119.7
N2 C13 C12 121.10(11)
N2 C13 C14 121.56(11)
C12 C13 C14 117.34(11)
C15 C14 C13 121.23(12)
C15 C14 H14 119.4
C13 C14 H14 119.4
C14 C15 C10 121.64(11)
C14 C15 H15 119.2
C10 C15 H15 119.2
N2 C16 H16A 109.5
N2 C16 H16B 109.5
H16A C16 H16B 109.5
N2 C16 H16C 109.5
H16A C16 H16C 109.5
H16B C16 H16C 109.5
N2 C17 H17A 109.5
N2 C17 H17B 109.5
H17A C17 H17B 109.5
N2 C17 H17C 109.5
H17A C17 H17C 109.5
H17B C17 H17C 109.5

loop_
_geom_bond_atom_site_label_1
_geom_bond_atom_site_label_2
_geom_bond_distance
O1 C7 1.2439(15)
N1 C1 1.3801(16)
N1 C8 1.4007(16)
N1 H1 0.901(18)
N2 C13 1.3621(16)
N2 C16 1.4490(16)
N2 C17 1.4534(17)
C1 C2 1.3957(18)
C1 C6 1.4034(18)
C2 C3 1.3851(19)
C2 H2 0.9500
C3 C4 1.406(2)
C3 H3 0.9500
C4 C5 1.3812(19)
C4 H4 0.9500
C5 C6 1.3996(17)
C5 H5 0.9500
C6 C7 1.4580(17)
C7 C8 1.4824(17)
C8 C9 1.3573(17)
C9 C10 1.4380(17)
C9 H9 0.9500
C10 C11 1.4071(17)
C10 C15 1.4147(17)
C11 C12 1.3764(17)
C11 H11 0.9500
C12 C13 1.4110(17)
C12 H12 0.9500
C13 C14 1.4180(17)
C14 C15 1.3772(17)
C14 H14 0.9500
C15 H15 0.9500
C16 H16A 0.9800
C16 H16B 0.9800
C16 H16C 0.9800
C17 H17A 0.9800
C17 H17B 0.9800
C17 H17C 0.9800

loop_
_geom_hbond_atom_site_label_D
_geom_hbond_atom_site_label_H
_geom_hbond_atom_site_label_A
_geom_hbond_distance_DH
_geom_hbond_distance_HA
_geom_hbond_distance_DA
_geom_hbond_angle_DHA
_geom_hbond_site_symmetry_A
N1 H1 O1 0.901(18) 1.983(18) 2.8551(14) 162.6(16) 8_765

loop_
_geom_torsion_atom_site_label_1
_geom_torsion_atom_site_label_2
_geom_torsion_atom_site_label_3
_geom_torsion_atom_site_label_4
_geom_torsion
C8 N1 C1 C2 175.78(12)
C8 N1 C1 C6 -3.93(14)
N1 C1 C2 C3 -178.70(12)
C6 C1 C2 C3 0.99(18)
C1 C2 C3 C4 -0.6(2)
C2 C3 C4 C5 -0.1(2)
C3 C4 C5 C6 0.49(19)
C4 C5 C6 C1 -0.11(18)
C4 C5 C6 C7 176.10(12)
N1 C1 C6 C5 179.08(11)
C2 C1 C6 C5 -0.66(18)
N1 C1 C6 C7 2.04(14)
C2 C1 C6 C7 -177.70(11)
C5 C6 C7 O1 4.9(2)
C1 C6 C7 O1 -178.53(12)
C5 C6 C7 C8 -176.07(13)
C1 C6 C7 C8 0.52(13)
C1 N1 C8 C9 -176.54(12)
C1 N1 C8 C7 4.14(13)
O1 C7 C8 C9 -3.13(19)
C6 C7 C8 C9 177.80(11)
O1 C7 C8 N1 176.26(11)
C6 C7 C8 N1 -2.82(13)
N1 C8 C9 C10 -6.2(2)
C7 C8 C9 C10 173.08(12)
C8 C9 C10 C11 174.93(13)
C8 C9 C10 C15 -8.9(2)
C15 C10 C11 C12 -2.02(18)
C9 C10 C11 C12 174.52(11)
C10 C11 C12 C13 0.01(19)
C16 N2 C13 C12 5.73(19)
C17 N2 C13 C12 -168.11(12)
C16 N2 C13 C14 -173.86(12)
C17 N2 C13 C14 12.30(19)
C11 C12 C13 N2 -177.55(12)
C11 C12 C13 C14 2.06(18)
N2 C13 C14 C15 177.50(12)
C12 C13 C14 C15 -2.10(18)
C13 C14 C15 C10 0.07(19)
C11 C10 C15 C14 1.98(18)
C9 C10 C15 C14 -174.29(12)
